data_7214587
loop_
_publ_author_name
'Yang, Li-Rong'
'Zhang, Huai-Min'
'You, Qian-qian'
'Wu, Lan-Zhi'
'Liu, Liu'
'Song, Shuang'

_publ_section_title
;
 Coordination polymers based on
 3,3&#x2032;,4,4&#x2032;-benzophenone-tetracarboxylate and N-containing
 pillars: syntheses, structure, characterization and properties
;
_journal_issue 37
_journal_name_full CrystEngComm
_journal_page_first 7505
_journal_paper_doi 10.1039/c3ce40456k
_journal_volume 15
_journal_year 2013
_chemical_formula_moiety 'C27 H16 N2 O10 Zn2, 0.5(C10 H8 N2)'
_chemical_formula_sum 'C32 H20 N3 O10 Zn2'
_chemical_formula_weight 737.25
_chemical_name_systematic
;
?
;
_space_group_IT_number 14
_symmetry_cell_setting monoclinic
_symmetry_space_group_name_Hall '-P 2yn'
_symmetry_space_group_name_H-M 'P 1 21/n 1'
_atom_sites_solution_hydrogens geom
_atom_sites_solution_primary direct
_atom_sites_solution_secondary difmap
_audit_creation_method SHELXL-97
_cell_angle_alpha 90.00
_cell_angle_beta 95.3940(10)
_cell_angle_gamma 90.00
_cell_formula_units_Z 4
_cell_length_a 11.0632(6)
_cell_length_b 15.0159(8)
_cell_length_c 16.7772(9)
_cell_measurement_reflns_used 1759
_cell_measurement_temperature 296(2)
_cell_measurement_theta_max 20.38
_cell_measurement_theta_min 2.29
_cell_volume 2774.8(3)
_computing_cell_refinement 'APEX 2'
_computing_data_collection 'APEX 2 (Bruker, 2009)'
_computing_data_reduction 'SAINT (Bruker, 2009)'
_computing_molecular_graphics 'SHELXTL (Bruker, 2009)'
_computing_publication_material SHELXTL
_computing_structure_refinement 'SHELXL-97 (Sheldrick, 2008)'
_computing_structure_solution 'SHELXS-97 (Sheldrick, 2008)'
_diffrn_ambient_temperature 296(2)
_diffrn_measured_fraction_theta_full 0.998
_diffrn_measured_fraction_theta_max 0.998
_diffrn_measurement_device_type 'Bruker Smart APEX II CCD area detector'
_diffrn_measurement_method '\f and \w scans'
_diffrn_radiation_monochromator graphite
_diffrn_radiation_source 'fine-focus sealed tube'
_diffrn_radiation_type MoK\a
_diffrn_radiation_wavelength 0.71073
_diffrn_reflns_av_R_equivalents 0.0196
_diffrn_reflns_av_sigmaI/netI 0.0234
_diffrn_reflns_limit_h_max 8
_diffrn_reflns_limit_h_min -13
_diffrn_reflns_limit_k_max 17
_diffrn_reflns_limit_k_min -15
_diffrn_reflns_limit_l_max 19
_diffrn_reflns_limit_l_min -19
_diffrn_reflns_number 13891
_diffrn_reflns_theta_full 25.00
_diffrn_reflns_theta_max 25.00
_diffrn_reflns_theta_min 1.82
_exptl_absorpt_coefficient_mu 1.800
_exptl_absorpt_correction_T_max 0.6519
_exptl_absorpt_correction_T_min 0.5257
_exptl_absorpt_correction_type multi-scan
_exptl_absorpt_process_details 'SADABS (Bruker, 2009)'
_exptl_crystal_colour colourless
_exptl_crystal_density_diffrn 1.765
_exptl_crystal_density_method 'not measured'
_exptl_crystal_description block
_exptl_crystal_F_000 1492
_exptl_crystal_size_max 0.41
_exptl_crystal_size_mid 0.40
_exptl_crystal_size_min 0.26
_refine_diff_density_max 0.587
_refine_diff_density_min -0.569
_refine_diff_density_rms 0.066
_refine_ls_extinction_method none
_refine_ls_goodness_of_fit_ref 1.078
_refine_ls_hydrogen_treatment constr
_refine_ls_matrix_type full
_refine_ls_number_parameters 424
_refine_ls_number_reflns 4873
_refine_ls_number_restraints 0
_refine_ls_restrained_S_all 1.078
_refine_ls_R_factor_all 0.0378
_refine_ls_R_factor_gt 0.0312
_refine_ls_shift/su_max 0.000
_refine_ls_shift/su_mean 0.000
_refine_ls_structure_factor_coef Fsqd
_refine_ls_weighting_details 'calc w=1/[\s^2^(Fo^2^)+(0.0472P)^2^+2.3010P] where P=(Fo^2^+2Fc^2^)/3'
_refine_ls_weighting_scheme calc
_refine_ls_wR_factor_gt 0.0862
_refine_ls_wR_factor_ref 0.0887
_reflns_number_gt 4232
_reflns_number_total 4873
_reflns_threshold_expression >2sigma(I)
_cod_data_source_file c3ce40456k.txt
_cod_data_source_block 3677
_cod_original_sg_symbol_H-M 'P 21/n'
_cod_database_code 7214587

loop_
_symmetry_equiv_pos_as_xyz
'x, y, z'
'-x+1/2, y+1/2, -z+1/2'
'-x, -y, -z'
'x-1/2, -y-1/2, z-1/2'

loop_
_atom_site_label
_atom_site_type_symbol
_atom_site_fract_x
_atom_site_fract_y
_atom_site_fract_z
_atom_site_U_iso_or_equiv
_atom_site_adp_type
_atom_site_occupancy
_atom_site_symmetry_multiplicity
_atom_site_calc_flag
_atom_site_refinement_flags
Zn1 Zn 0.21938(3) 0.11652(2) -0.033322(18) 0.02263(10) Uani 1 1 d .
Zn2 Zn 0.61296(3) 0.13881(2) 0.134581(19) 0.03022(11) Uani 1 1 d .
C1 C 0.3995(2) 0.62129(18) -0.31447(17) 0.0265(6) Uani 1 1 d .
C2 C 0.4734(3) 0.57399(18) -0.24623(17) 0.0261(6) Uani 1 1 d .
C3 C 0.5263(3) 0.49268(18) -0.26004(16) 0.0282(6) Uani 1 1 d .
H3 H 0.5254 0.4714 -0.3122 0.034 Uiso 1 1 calc R
C4 C 0.5809(3) 0.44214(18) -0.19682(17) 0.0277(6) Uani 1 1 d .
C5 C 0.5802(3) 0.47280(19) -0.11896(17) 0.0306(6) Uani 1 1 d .
H5 H 0.6119 0.4379 -0.0763 0.037 Uiso 1 1 calc R
C6 C 0.5316(3) 0.55608(19) -0.10514(18) 0.0318(7) Uani 1 1 d .
H6 H 0.5344 0.5778 -0.0531 0.038 Uiso 1 1 calc R
C7 C 0.4792(3) 0.60715(18) -0.16793(17) 0.0277(6) Uani 1 1 d .
C8 C 0.4382(3) 0.7005(2) -0.15070(19) 0.0361(7) Uani 1 1 d .
C9 C 0.6505(3) 0.36081(18) -0.21652(17) 0.0284(6) Uani 1 1 d .
C10 C 0.4716(3) 0.15184(17) -0.02695(16) 0.0247(6) Uani 1 1 d .
C11 C 0.5824(2) 0.18194(17) -0.06552(15) 0.0219(5) Uani 1 1 d .
C12 C 0.5691(3) 0.25527(18) -0.11700(16) 0.0258(6) Uani 1 1 d .
H12 H 0.4953 0.2854 -0.1229 0.031 Uiso 1 1 calc R
C13 C 0.6637(3) 0.28402(17) -0.15939(16) 0.0266(6) Uani 1 1 d .
C14 C 0.7721(3) 0.23661(19) -0.15330(17) 0.0295(6) Uani 1 1 d .
H14 H 0.8344 0.2534 -0.1837 0.035 Uiso 1 1 calc R
C15 C 0.7872(3) 0.16445(19) -0.10198(17) 0.0292(6) Uani 1 1 d .
H15 H 0.8601 0.1332 -0.0979 0.035 Uiso 1 1 calc R
C16 C 0.6947(2) 0.13822(17) -0.05642(16) 0.0239(6) Uani 1 1 d .
C17 C 0.7255(2) 0.05994(18) -0.00129(16) 0.0244(6) Uani 1 1 d .
C18 C 0.4328(3) 0.0253(2) 0.20610(19) 0.0391(8) Uani 1 1 d .
H18 H 0.3785 0.0665 0.1818 0.047 Uiso 1 1 calc R
C19 C 0.3896(3) -0.0397(2) 0.2535(2) 0.0418(8) Uani 1 1 d .
H19 H 0.3073 -0.0413 0.2609 0.050 Uiso 1 1 calc R
C20 C 0.6228(3) -0.0316(2) 0.2250(2) 0.0417(8) Uani 1 1 d .
H20 H 0.7035 -0.0306 0.2138 0.050 Uiso 1 1 calc R
C21 C 0.5864(3) -0.0983(2) 0.2734(2) 0.0433(8) Uani 1 1 d .
H21 H 0.6422 -0.1403 0.2946 0.052 Uiso 1 1 calc R
C22 C 0.4669(3) -0.10292(18) 0.29054(17) 0.0270(6) Uani 1 1 d .
C23 C 0.4246(3) -0.17018(18) 0.34688(17) 0.0271(6) Uani 1 1 d .
C24 C 0.5007(3) -0.2356(2) 0.3822(2) 0.0392(8) Uani 1 1 d .
H24 H 0.5808 -0.2394 0.3700 0.047 Uiso 1 1 calc R
C25 C 0.4573(3) -0.2949(2) 0.4353(2) 0.0379(7) Uani 1 1 d .
H25 H 0.5099 -0.3384 0.4579 0.045 Uiso 1 1 calc R
C26 C 0.3066(3) -0.1699(2) 0.3678(2) 0.0396(8) Uani 1 1 d .
H26 H 0.2518 -0.1277 0.3457 0.048 Uiso 1 1 calc R
C27 C 0.2702(3) -0.2315(2) 0.4210(2) 0.0383(7) Uani 1 1 d .
H27 H 0.1899 -0.2302 0.4332 0.046 Uiso 1 1 calc R
C28 C 0.1027(5) 0.3682(3) 0.8847(3) 0.0730(13) Uani 1 1 d .
H28 H 0.0823 0.3161 0.8566 0.088 Uiso 1 1 calc R
C29 C 0.0189(5) 0.4033(3) 0.9322(3) 0.0703(13) Uani 1 1 d .
H29 H -0.0552 0.3749 0.9350 0.084 Uiso 1 1 calc R
C30 C 0.0443(3) 0.4797(2) 0.97490(19) 0.0448(8) Uani 1 1 d .
C31 C 0.1556(4) 0.5183(3) 0.9672(3) 0.0714(13) Uani 1 1 d .
H31 H 0.1776 0.5707 0.9944 0.086 Uiso 1 1 calc R
C32 C 0.2340(4) 0.4788(4) 0.9189(3) 0.0808(15) Uani 1 1 d .
H32 H 0.3088 0.5060 0.9152 0.097 Uiso 1 1 calc R
N1 N 0.5495(2) 0.03141(15) 0.19357(13) 0.0273(5) Uani 1 1 d .
N2 N 0.3439(2) -0.29323(15) 0.45600(14) 0.0273(5) Uani 1 1 d .
N3 N 0.2106(4) 0.4041(3) 0.8768(2) 0.0674(10) Uani 1 1 d .
O1 O 0.41504(18) 0.59468(14) -0.38461(12) 0.0320(5) Uani 1 1 d .
O2 O 0.3250(2) 0.67813(14) -0.29860(13) 0.0390(5) Uani 1 1 d .
O3 O 0.4927(2) 0.76355(14) -0.18211(15) 0.0442(6) Uani 1 1 d .
O4 O 0.3579(2) 0.71243(17) -0.10549(14) 0.0524(6) Uani 1 1 d .
O5 O 0.7006(2) 0.35943(14) -0.27748(13) 0.0409(5) Uani 1 1 d .
O6 O 0.37195(17) 0.16136(14) -0.06834(12) 0.0329(5) Uani 1 1 d .
O7 O 0.47999(19) 0.12133(15) 0.04222(12) 0.0404(5) Uani 1 1 d .
O8 O 0.7231(2) 0.06669(14) 0.07249(12) 0.0401(5) Uani 1 1 d .
O9 O 0.76117(19) -0.00877(13) -0.03455(11) 0.0307(4) Uani 1 1 d .
O1W O 0.75580(19) 0.16798(15) 0.22614(13) 0.0380(5) Uani 1 1 d .
H1WA H 0.7454 0.2206 0.2429 0.046 Uiso 1 1 d R
H1WB H 0.7660 0.1340 0.2668 0.046 Uiso 1 1 d R

loop_
_atom_site_aniso_label
_atom_site_aniso_U_11
_atom_site_aniso_U_22
_atom_site_aniso_U_33
_atom_site_aniso_U_23
_atom_site_aniso_U_13
_atom_site_aniso_U_12
Zn1 0.02322(18) 0.02089(17) 0.02380(17) -0.00051(12) 0.00241(13) 0.00229(12)
Zn2 0.0336(2) 0.0294(2) 0.02815(19) 0.00422(13) 0.00555(15) 0.00051(14)
C1 0.0233(14) 0.0216(14) 0.0337(16) 0.0034(12) -0.0027(12) -0.0083(11)
C2 0.0264(14) 0.0205(14) 0.0308(15) 0.0043(11) -0.0003(12) -0.0033(11)
C3 0.0353(16) 0.0232(14) 0.0255(14) 0.0017(11) 0.0007(12) -0.0020(12)
C4 0.0304(15) 0.0189(13) 0.0339(15) 0.0050(11) 0.0034(12) -0.0013(11)
C5 0.0366(16) 0.0256(15) 0.0288(15) 0.0062(12) -0.0014(13) 0.0013(12)
C6 0.0400(17) 0.0274(15) 0.0269(15) -0.0010(12) -0.0016(13) -0.0012(13)
C7 0.0285(15) 0.0190(14) 0.0349(16) 0.0010(11) -0.0013(12) -0.0032(11)
C8 0.0402(18) 0.0317(17) 0.0337(16) -0.0039(13) -0.0108(14) 0.0076(14)
C9 0.0325(16) 0.0228(14) 0.0297(15) 0.0025(12) 0.0021(13) -0.0026(12)
C10 0.0266(15) 0.0184(13) 0.0293(15) 0.0001(11) 0.0040(12) 0.0018(11)
C11 0.0225(13) 0.0199(13) 0.0232(13) 0.0008(10) 0.0017(11) 0.0020(10)
C12 0.0241(14) 0.0213(14) 0.0319(15) 0.0034(11) 0.0016(12) 0.0042(11)
C13 0.0323(15) 0.0194(14) 0.0283(15) 0.0024(11) 0.0034(12) -0.0010(11)
C14 0.0260(15) 0.0275(15) 0.0362(16) 0.0059(12) 0.0087(12) -0.0002(12)
C15 0.0234(14) 0.0284(15) 0.0361(16) 0.0055(12) 0.0046(12) 0.0054(12)
C16 0.0267(14) 0.0191(13) 0.0259(14) 0.0015(11) 0.0020(11) 0.0022(11)
C17 0.0211(14) 0.0238(14) 0.0287(15) 0.0046(11) 0.0050(11) 0.0030(11)
C18 0.0317(17) 0.0411(18) 0.0442(18) 0.0184(15) 0.0015(14) 0.0046(14)
C19 0.0286(16) 0.049(2) 0.0483(19) 0.0198(16) 0.0062(14) -0.0005(14)
C20 0.0354(17) 0.0335(17) 0.060(2) 0.0169(15) 0.0237(16) 0.0107(14)
C21 0.0406(18) 0.0301(17) 0.062(2) 0.0162(15) 0.0210(17) 0.0118(14)
C22 0.0307(15) 0.0219(14) 0.0290(15) 0.0003(11) 0.0058(12) -0.0007(11)
C23 0.0296(15) 0.0236(14) 0.0287(14) 0.0027(11) 0.0049(12) -0.0015(12)
C24 0.0263(16) 0.0446(19) 0.0482(19) 0.0158(15) 0.0110(14) 0.0037(14)
C25 0.0305(16) 0.0384(18) 0.0449(18) 0.0185(14) 0.0047(14) 0.0045(13)
C26 0.0353(17) 0.0336(17) 0.052(2) 0.0197(15) 0.0119(15) 0.0096(14)
C27 0.0285(16) 0.0377(17) 0.0505(19) 0.0140(15) 0.0128(14) 0.0028(13)
C28 0.100(4) 0.053(3) 0.071(3) -0.011(2) 0.033(3) -0.004(2)
C29 0.084(3) 0.053(2) 0.079(3) -0.012(2) 0.035(3) -0.017(2)
C30 0.052(2) 0.049(2) 0.0328(17) 0.0054(15) -0.0001(15) 0.0027(17)
C31 0.054(3) 0.092(3) 0.067(3) -0.030(3) 0.000(2) -0.007(2)
C32 0.051(3) 0.115(4) 0.077(3) -0.028(3) 0.012(2) -0.012(3)
N1 0.0329(13) 0.0233(12) 0.0264(12) 0.0018(10) 0.0070(10) -0.0007(10)
N2 0.0296(13) 0.0245(12) 0.0279(12) 0.0030(10) 0.0038(10) -0.0030(10)
N3 0.075(3) 0.076(2) 0.053(2) -0.0010(19) 0.0155(18) 0.010(2)
O1 0.0284(11) 0.0392(12) 0.0273(11) 0.0031(9) -0.0026(8) 0.0006(9)
O2 0.0373(12) 0.0375(12) 0.0403(12) -0.0027(10) -0.0070(10) 0.0105(10)
O3 0.0427(13) 0.0217(11) 0.0654(15) 0.0002(10) -0.0099(11) 0.0005(10)
O4 0.0658(17) 0.0495(15) 0.0428(13) -0.0028(11) 0.0092(13) 0.0183(13)
O5 0.0557(15) 0.0327(12) 0.0366(12) 0.0071(9) 0.0170(11) 0.0058(10)
O6 0.0230(10) 0.0427(12) 0.0329(11) 0.0127(9) 0.0014(9) -0.0004(9)
O7 0.0328(12) 0.0587(14) 0.0290(11) 0.0162(10) -0.0017(9) -0.0130(10)
O8 0.0549(14) 0.0393(12) 0.0270(11) 0.0061(9) 0.0092(10) 0.0234(11)
O9 0.0404(12) 0.0215(10) 0.0306(10) 0.0023(8) 0.0053(9) 0.0077(9)
O1W 0.0377(12) 0.0372(12) 0.0388(12) 0.0012(10) 0.0020(10) 0.0024(10)

loop_
_atom_type_symbol
_atom_type_description
_atom_type_scat_dispersion_real
_atom_type_scat_dispersion_imag
_atom_type_scat_source
C C 0.0033 0.0016 'International Tables Vol C Tables 4.2.6.8 and 6.1.1.4'
H H 0.0000 0.0000 'International Tables Vol C Tables 4.2.6.8 and 6.1.1.4'
N N 0.0061 0.0033 'International Tables Vol C Tables 4.2.6.8 and 6.1.1.4'
O O 0.0106 0.0060 'International Tables Vol C Tables 4.2.6.8 and 6.1.1.4'
Zn Zn 0.2839 1.4301 'International Tables Vol C Tables 4.2.6.8 and 6.1.1.4'

loop_
_geom_angle_atom_site_label_1
_geom_angle_atom_site_label_2
_geom_angle_atom_site_label_3
_geom_angle
_geom_angle_site_symmetry_1
_geom_angle_site_symmetry_3
_geom_angle_publ_flag
O1 Zn1 O6 117.77(8) 2_544 . y
O1 Zn1 O9 107.59(9) 2_544 3_655 y
O6 Zn1 O9 113.81(8) . 3_655 y
O1 Zn1 N2 105.95(9) 2_544 2 y
O6 Zn1 N2 108.57(9) . 2 y
O9 Zn1 N2 101.66(8) 3_655 2 y
O8 Zn2 N1 94.53(9) . . y
O8 Zn2 O7 88.06(9) . . y
N1 Zn2 O7 90.58(9) . . y
O8 Zn2 O3 167.27(9) . 3_665 y
N1 Zn2 O3 97.98(9) . 3_665 y
O7 Zn2 O3 89.47(9) . 3_665 y
O8 Zn2 O1W 92.27(9) . . y
N1 Zn2 O1W 94.46(9) . . y
O7 Zn2 O1W 174.91(8) . . y
O3 Zn2 O1W 89.11(8) 3_665 . y
O8 Zn2 O4 108.03(9) . 3_665 y
N1 Zn2 O4 157.11(9) . 3_665 y
O7 Zn2 O4 93.92(9) . 3_665 y
O3 Zn2 O4 59.69(9) 3_665 3_665 y
O1W Zn2 O4 81.15(9) . 3_665 y
O8 Zn2 C8 137.41(11) . 3_665 y
N1 Zn2 C8 128.01(10) . 3_665 y
O7 Zn2 C8 92.96(10) . 3_665 y
O3 Zn2 C8 30.33(10) 3_665 3_665 y
O1W Zn2 C8 83.36(9) . 3_665 y
O4 Zn2 C8 29.39(10) 3_665 3_665 y
O2 C1 O1 124.7(3) . . ?
O2 C1 C2 119.0(3) . . ?
O1 C1 C2 116.2(2) . . ?
C3 C2 C7 119.2(3) . . ?
C3 C2 C1 119.5(3) . . ?
C7 C2 C1 121.0(2) . . ?
C2 C3 C4 120.9(3) . . ?
C2 C3 H3 119.6 . . ?
C4 C3 H3 119.6 . . ?
C5 C4 C3 119.7(3) . . ?
C5 C4 C9 121.9(3) . . ?
C3 C4 C9 118.1(3) . . ?
C4 C5 C6 119.6(3) . . ?
C4 C5 H5 120.2 . . ?
C6 C5 H5 120.2 . . ?
C7 C6 C5 120.8(3) . . ?
C7 C6 H6 119.6 . . ?
C5 C6 H6 119.6 . . ?
C6 C7 C2 119.7(3) . . ?
C6 C7 C8 118.7(3) . . ?
C2 C7 C8 121.4(3) . . ?
O4 C8 O3 123.2(3) . . ?
O4 C8 C7 119.9(3) . . ?
O3 C8 C7 116.9(3) . . ?
O4 C8 Zn2 67.06(18) . 3_665 ?
O3 C8 Zn2 56.22(16) . 3_665 ?
C7 C8 Zn2 173.0(2) . 3_665 ?
O5 C9 C4 119.2(3) . . ?
O5 C9 C13 120.2(3) . . ?
C4 C9 C13 120.5(2) . . ?
O7 C10 O6 122.9(3) . . ?
O7 C10 C11 121.2(2) . . ?
O6 C10 C11 115.8(2) . . ?
C12 C11 C16 118.5(2) . . ?
C12 C11 C10 117.3(2) . . ?
C16 C11 C10 124.1(2) . . ?
C13 C12 C11 121.4(3) . . ?
C13 C12 H12 119.3 . . ?
C11 C12 H12 119.3 . . ?
C12 C13 C14 119.3(2) . . ?
C12 C13 C9 122.3(3) . . ?
C14 C13 C9 118.2(3) . . ?
C15 C14 C13 120.0(3) . . ?
C15 C14 H14 120.0 . . ?
C13 C14 H14 120.0 . . ?
C14 C15 C16 120.8(3) . . ?
C14 C15 H15 119.6 . . ?
C16 C15 H15 119.6 . . ?
C15 C16 C11 119.9(2) . . ?
C15 C16 C17 114.9(2) . . ?
C11 C16 C17 125.2(2) . . ?
O8 C17 O9 123.1(2) . . ?
O8 C17 C16 121.3(2) . . ?
O9 C17 C16 115.4(2) . . ?
N1 C18 C19 122.5(3) . . ?
N1 C18 H18 118.8 . . ?
C19 C18 H18 118.8 . . ?
C18 C19 C22 120.8(3) . . ?
C18 C19 H19 119.6 . . ?
C22 C19 H19 119.6 . . ?
N1 C20 C21 123.7(3) . . ?
N1 C20 H20 118.2 . . ?
C21 C20 H20 118.2 . . ?
C20 C21 C22 120.0(3) . . ?
C20 C21 H21 120.0 . . ?
C22 C21 H21 120.0 . . ?
C21 C22 C19 115.8(3) . . ?
C21 C22 C23 122.0(3) . . ?
C19 C22 C23 122.2(3) . . ?
C26 C23 C24 116.2(3) . . ?
C26 C23 C22 121.3(3) . . ?
C24 C23 C22 122.5(3) . . ?
C25 C24 C23 120.0(3) . . ?
C25 C24 H24 120.0 . . ?
C23 C24 H24 120.0 . . ?
N2 C25 C24 123.3(3) . . ?
N2 C25 H25 118.3 . . ?
C24 C25 H25 118.3 . . ?
C27 C26 C23 120.3(3) . . ?
C27 C26 H26 119.8 . . ?
C23 C26 H26 119.8 . . ?
N2 C27 C26 123.4(3) . . ?
N2 C27 H27 118.3 . . ?
C26 C27 H27 118.3 . . ?
N3 C28 C29 124.1(4) . . ?
N3 C28 H28 118.0 . . ?
C29 C28 H28 117.9 . . ?
C30 C29 C28 120.4(4) . . ?
C30 C29 H29 119.8 . . ?
C28 C29 H29 119.8 . . ?
C29 C30 C31 116.5(4) . . ?
C29 C30 C30 121.9(4) . 3_567 ?
C31 C30 C30 121.6(4) . 3_567 ?
C32 C31 C30 119.4(4) . . ?
C32 C31 H31 120.3 . . ?
C30 C31 H31 120.3 . . ?
N3 C32 C31 124.9(5) . . ?
N3 C32 H32 117.6 . . ?
C31 C32 H32 117.6 . . ?
C20 N1 C18 117.0(2) . . ?
C20 N1 Zn2 122.0(2) . . ?
C18 N1 Zn2 120.82(19) . . ?
C27 N2 C25 116.7(2) . . ?
C27 N2 Zn1 120.59(19) . 2_545 ?
C25 N2 Zn1 122.6(2) . 2_545 ?
C28 N3 C32 114.7(4) . . ?
C1 O1 Zn1 116.05(18) . 2_554 ?
C8 O3 Zn2 93.5(2) . 3_665 ?
C8 O4 Zn2 83.6(2) . 3_665 ?
C10 O6 Zn1 122.14(18) . . ?
C10 O7 Zn2 130.07(19) . . ?
C17 O8 Zn2 129.35(18) . . ?
C17 O9 Zn1 116.00(17) . 3_655 ?
Zn2 O1W H1WA 108.3 . . ?
Zn2 O1W H1WB 119.0 . . ?
H1WA O1W H1WB 107.7 . . ?

loop_
_geom_bond_atom_site_label_1
_geom_bond_atom_site_label_2
_geom_bond_distance
_geom_bond_site_symmetry_2
_geom_bond_publ_flag
Zn1 O1 1.9570(19) 2_544 y
Zn1 O6 1.9581(19) . y
Zn1 O9 1.9786(19) 3_655 y
Zn1 N2 2.044(2) 2 y
Zn2 O8 1.996(2) . y
Zn2 N1 2.050(2) . y
Zn2 O7 2.051(2) . y
Zn2 O3 2.080(2) 3_665 y
Zn2 O1W 2.143(2) . y
Zn2 O4 2.315(3) 3_665 y
Zn2 C8 2.498(3) 3_665 y
C1 O2 1.233(4) . ?
C1 O1 1.270(3) . ?
C1 C2 1.519(4) . ?
C2 C3 1.383(4) . ?
C2 C7 1.401(4) . ?
C3 C4 1.395(4) . ?
C3 H3 0.9300 . ?
C4 C5 1.386(4) . ?
C4 C9 1.497(4) . ?
C5 C6 1.389(4) . ?
C5 H5 0.9300 . ?
C6 C7 1.386(4) . ?
C6 H6 0.9300 . ?
C7 C8 1.510(4) . ?
C8 O4 1.234(4) . ?
C8 O3 1.264(4) . ?
C8 Zn2 2.498(3) 3_665 y
C9 O5 1.208(4) . ?
C9 C13 1.498(4) . ?
C10 O7 1.243(3) . ?
C10 O6 1.254(3) . ?
C10 C11 1.509(4) . ?
C11 C12 1.399(4) . ?
C11 C16 1.401(4) . ?
C12 C13 1.388(4) . ?
C12 H12 0.9300 . ?
C13 C14 1.390(4) . ?
C14 C15 1.384(4) . ?
C14 H14 0.9300 . ?
C15 C16 1.390(4) . ?
C15 H15 0.9300 . ?
C16 C17 1.514(4) . ?
C17 O8 1.245(3) . ?
C17 O9 1.254(3) . ?
C18 N1 1.330(4) . ?
C18 C19 1.373(4) . ?
C18 H18 0.9300 . ?
C19 C22 1.385(4) . ?
C19 H19 0.9300 . ?
C20 N1 1.323(4) . ?
C20 C21 1.373(4) . ?
C20 H20 0.9300 . ?
C21 C22 1.382(4) . ?
C21 H21 0.9300 . ?
C22 C23 1.488(4) . ?
C23 C26 1.383(4) . ?
C23 C24 1.390(4) . ?
C24 C25 1.377(4) . ?
C24 H24 0.9300 . ?
C25 N2 1.334(4) . ?
C25 H25 0.9300 . ?
C26 C27 1.372(4) . ?
C26 H26 0.9300 . ?
C27 N2 1.334(4) . ?
C27 H27 0.9300 . ?
C28 N3 1.328(6) . ?
C28 C29 1.382(6) . ?
C28 H28 0.9300 . ?
C29 C30 1.367(5) . ?
C29 H29 0.9300 . ?
C30 C31 1.379(6) . ?
C30 C30 1.483(7) 3_567 ?
C31 C32 1.376(6) . ?
C31 H31 0.9300 . ?
C32 N3 1.338(6) . ?
C32 H32 0.9300 . ?
N2 Zn1 2.044(2) 2_545 y
O1 Zn1 1.9570(19) 2_554 y
O3 Zn2 2.081(2) 3_665 y
O4 Zn2 2.315(3) 3_665 y
O9 Zn1 1.9787(19) 3_655 y
O1W H1WA 0.8500 . ?
O1W H1WB 0.8500 . ?

loop_
_geom_torsion_atom_site_label_1
_geom_torsion_atom_site_label_2
_geom_torsion_atom_site_label_3
_geom_torsion_atom_site_label_4
_geom_torsion
_geom_torsion_site_symmetry_1
_geom_torsion_site_symmetry_4
O2 C1 C2 C3 159.0(3) . .
O1 C1 C2 C3 -17.0(4) . .
O2 C1 C2 C7 -14.9(4) . .
O1 C1 C2 C7 169.2(2) . .
C7 C2 C3 C4 2.5(4) . .
C1 C2 C3 C4 -171.5(3) . .
C2 C3 C4 C5 1.3(4) . .
C2 C3 C4 C9 -172.2(3) . .
C3 C4 C5 C6 -4.0(4) . .
C9 C4 C5 C6 169.2(3) . .
C4 C5 C6 C7 2.9(4) . .
C5 C6 C7 C2 0.9(4) . .
C5 C6 C7 C8 -174.4(3) . .
C3 C2 C7 C6 -3.6(4) . .
C1 C2 C7 C6 170.3(3) . .
C3 C2 C7 C8 171.7(3) . .
C1 C2 C7 C8 -14.5(4) . .
C6 C7 C8 O4 -62.4(4) . .
C2 C7 C8 O4 122.3(3) . .
C6 C7 C8 O3 115.1(3) . .
C2 C7 C8 O3 -60.1(4) . .
C5 C4 C9 O5 -142.7(3) . .
C3 C4 C9 O5 30.6(4) . .
C5 C4 C9 C13 34.0(4) . .
C3 C4 C9 C13 -152.7(3) . .
O7 C10 C11 C12 -145.1(3) . .
O6 C10 C11 C12 33.5(4) . .
O7 C10 C11 C16 38.6(4) . .
O6 C10 C11 C16 -142.8(3) . .
C16 C11 C12 C13 0.9(4) . .
C10 C11 C12 C13 -175.6(2) . .
C11 C12 C13 C14 2.9(4) . .
C11 C12 C13 C9 178.3(3) . .
O5 C9 C13 C12 -143.5(3) . .
C4 C9 C13 C12 39.9(4) . .
O5 C9 C13 C14 32.0(4) . .
C4 C9 C13 C14 -144.7(3) . .
C12 C13 C14 C15 -3.5(4) . .
C9 C13 C14 C15 -179.1(3) . .
C13 C14 C15 C16 0.3(4) . .
C14 C15 C16 C11 3.5(4) . .
C14 C15 C16 C17 -178.3(3) . .
C12 C11 C16 C15 -4.1(4) . .
C10 C11 C16 C15 172.1(3) . .
C12 C11 C16 C17 177.9(3) . .
C10 C11 C16 C17 -5.8(4) . .
C15 C16 C17 O8 120.2(3) . .
C11 C16 C17 O8 -61.8(4) . .
C15 C16 C17 O9 -54.9(3) . .
C11 C16 C17 O9 123.1(3) . .
N1 C18 C19 C22 -0.4(5) . .
N1 C20 C21 C22 1.0(6) . .
C20 C21 C22 C19 2.7(5) . .
C20 C21 C22 C23 -175.8(3) . .
C18 C19 C22 C21 -3.0(5) . .
C18 C19 C22 C23 175.5(3) . .
C21 C22 C23 C26 175.3(3) . .
C19 C22 C23 C26 -3.1(5) . .
C21 C22 C23 C24 -3.7(5) . .
C19 C22 C23 C24 177.8(3) . .
C26 C23 C24 C25 -0.6(5) . .
C22 C23 C24 C25 178.6(3) . .
C23 C24 C25 N2 -0.4(5) . .
C24 C23 C26 C27 0.3(5) . .
C22 C23 C26 C27 -178.8(3) . .
C23 C26 C27 N2 1.0(5) . .
N3 C28 C29 C30 -0.1(8) . .
C28 C29 C30 C31 0.4(7) . .
C28 C29 C30 C30 178.7(4) . 3_567
C29 C30 C31 C32 -0.7(6) . .
C30 C30 C31 C32 -178.9(5) 3_567 .
C30 C31 C32 N3 0.6(8) . .
C21 C20 N1 C18 -4.4(5) . .
C21 C20 N1 Zn2 171.5(3) . .
C19 C18 N1 C20 4.0(5) . .
C19 C18 N1 Zn2 -171.9(3) . .
O8 Zn2 N1 C20 44.5(3) . .
O7 Zn2 N1 C20 132.6(2) . .
O3 Zn2 N1 C20 -137.9(2) 3_665 .
O1W Zn2 N1 C20 -48.1(2) . .
O4 Zn2 N1 C20 -125.9(3) 3_665 .
C8 Zn2 N1 C20 -133.2(2) 3_665 .
O8 Zn2 N1 C18 -139.8(2) . .
O7 Zn2 N1 C18 -51.7(2) . .
O3 Zn2 N1 C18 37.9(2) 3_665 .
O1W Zn2 N1 C18 127.6(2) . .
O4 Zn2 N1 C18 49.8(4) 3_665 .
C8 Zn2 N1 C18 42.5(3) 3_665 .
C26 C27 N2 C25 -1.9(5) . .
C26 C27 N2 Zn1 -179.1(3) . 2_545
C24 C25 N2 C27 1.7(5) . .
C24 C25 N2 Zn1 178.8(3) . 2_545
C29 C28 N3 C32 0.0(7) . .
C31 C32 N3 C28 -0.3(7) . .
O2 C1 O1 Zn1 -20.1(4) . 2_554
C2 C1 O1 Zn1 155.61(18) . 2_554
O4 C8 O3 Zn2 -3.8(3) . 3_665
C7 C8 O3 Zn2 178.8(2) . 3_665
O3 C8 O4 Zn2 3.4(3) . 3_665
C7 C8 O4 Zn2 -179.3(3) . 3_665
O7 C10 O6 Zn1 -7.2(4) . .
C11 C10 O6 Zn1 174.25(17) . .
O1 Zn1 O6 C10 -157.6(2) 2_544 .
O9 Zn1 O6 C10 -30.3(2) 3_655 .
N2 Zn1 O6 C10 82.1(2) 2 .
O6 C10 O7 Zn2 -155.5(2) . .
C11 C10 O7 Zn2 23.0(4) . .
O8 Zn2 O7 C10 -69.4(3) . .
N1 Zn2 O7 C10 -163.9(3) . .
O3 Zn2 O7 C10 98.2(3) 3_665 .
O4 Zn2 O7 C10 38.6(3) 3_665 .
C8 Zn2 O7 C10 68.0(3) 3_665 .
O9 C17 O8 Zn2 -150.8(2) . .
C16 C17 O8 Zn2 34.4(4) . .
N1 Zn2 O8 C17 121.8(3) . .
O7 Zn2 O8 C17 31.3(3) . .
O3 Zn2 O8 C17 -47.6(6) 3_665 .
O1W Zn2 O8 C17 -143.6(3) . .
O4 Zn2 O8 C17 -62.1(3) 3_665 .
C8 Zn2 O8 C17 -60.9(3) 3_665 .
O8 C17 O9 Zn1 12.9(4) . 3_655
C16 C17 O9 Zn1 -172.08(17) . 3_655
